data_4060743
loop_
_publ_author_name
' Mrinialini G. Walawalkar '

_publ_section_title
;
A Rare Lithium Indium Siloxane: Synthesis and Crystal Structure of 
[InMe{(OPh~2~Si)~2~O}~2~-\m-{Li(THF)~2~}~2~] 
;
_journal_name_full Organometallics
_journal_page_first 879
_journal_page_last 881
_journal_paper_doi 10.1021/om0209172
_journal_volume 22
_journal_year 2003
_chemical_formula_sum 'C65 H75 In Li2 O10 Si4'
_chemical_formula_weight 1257.31
_chemical_melting_point_gt 523.15
_chemical_name_common siloxane
_space_group_IT_number 7
_symmetry_cell_setting monoclinic
_symmetry_space_group_name_Hall 'P -2yac'
_symmetry_space_group_name_H-M 'P 1 n 1'
_cell_angle_alpha 90.00
_cell_angle_beta 101.92(3)
_cell_angle_gamma 90.00
_cell_formula_units_Z 2
_cell_length_a 10.740(2)
_cell_length_b 16.230(3)
_cell_length_c 21.295(4)
_cell_measurement_temperature 150(2)
_cell_volume 3631.9(12)
_diffrn_ambient_temperature 150(2)
_exptl_crystal_density_diffrn 1.150
_cod_depositor_comments
;
The following automatic conversions were performed:

'_chemical_melting_point' tag was changed to
'_chemical_melting_point_gt' since the value was specified 'more
than' ('>') a certain temperature. The value '>250 C' was changed to
'523.15' - it was converted from degrees Celsius(C) to Kelvins(K).

Automatic conversion script
Id: cif_fix_values 1646 2011-03-28 12:23:43Z adriana 
;
_cod_original_sg_symbol_H-M 'P n'
_cod_database_code 4060743

loop_
_symmetry_equiv_pos_as_xyz
'x, y, z'
'x+1/2, -y, z+1/2'

loop_
_atom_site_label
_atom_site_type_symbol
_atom_site_fract_x
_atom_site_fract_y
_atom_site_fract_z
_atom_site_U_iso_or_equiv
_atom_site_adp_type
_atom_site_occupancy
_atom_site_symmetry_multiplicity
_atom_site_calc_flag
_atom_site_refinement_flags
_atom_site_disorder_assembly
_atom_site_disorder_group
In1 In 0.15832(3) 0.245735(19) 0.21371(2) 0.02391(11) Uani 1 1 d . . .
Si1 Si 0.31901(14) 0.42781(9) 0.26241(7) 0.0272(4) Uani 1 1 d . . .
Si2 Si 0.16217(15) 0.42249(10) 0.12703(7) 0.0295(4) Uani 1 1 d . . .
Si3 Si 0.16559(15) 0.06016(10) 0.13724(7) 0.0283(3) Uani 1 1 d . . .
Si4 Si 0.32493(13) 0.07028(9) 0.27232(7) 0.0273(4) Uani 1 1 d . . .
Li1 Li 0.1804(11) 0.2381(6) 0.0737(5) 0.036(2) Uani 1 1 d . . .
Li2 Li 0.3308(10) 0.2535(5) 0.3398(5) 0.033(2) Uani 1 1 d . . .
O1 O 0.2855(4) 0.3339(2) 0.27258(17) 0.0315(8) Uani 1 1 d . . .
O2 O 0.2472(4) 0.4642(2) 0.19213(18) 0.0354(9) Uani 1 1 d . . .
O3 O 0.1541(4) 0.3247(2) 0.13295(17) 0.0315(8) Uani 1 1 d . . .
O4 O 0.1527(4) 0.1584(2) 0.13694(17) 0.0313(8) Uani 1 1 d . . .
O5 O 0.2508(4) 0.0267(2) 0.20523(17) 0.0336(9) Uani 1 1 d . . .
O6 O 0.2949(4) 0.1673(2) 0.27460(17) 0.0309(8) Uani 1 1 d . . .
O7 O 0.3614(5) 0.2361(3) 0.0684(3) 0.0559(13) Uani 1 1 d . . .
O8 O 0.0707(6) 0.2368(3) -0.0100(2) 0.0580(14) Uani 1 1 d . . .
O9 O 0.4914(6) 0.2561(3) 0.4059(3) 0.0585(15) Uani 1 1 d . . .
O10 O 0.2024(6) 0.2564(3) 0.3952(3) 0.0503(13) Uani 1 1 d . . .
C1 C 0.2656(6) 0.4945(3) 0.3238(3) 0.0319(12) Uani 1 1 d . . .
C2 C 0.3379(6) 0.5049(4) 0.3858(3) 0.0404(14) Uani 1 1 d . . .
H2A H 0.4227 0.4848 0.3955 0.048 Uiso 1 1 calc R . .
C3 C 0.2891(7) 0.5439(4) 0.4335(3) 0.0501(17) Uani 1 1 d . . .
H3A H 0.3407 0.5499 0.4752 0.060 Uiso 1 1 calc R . .
C4 C 0.1653(8) 0.5743(5) 0.4207(4) 0.060(2) Uani 1 1 d . . .
H4A H 0.1312 0.5994 0.4538 0.072 Uiso 1 1 calc R . .
C5 C 0.0935(7) 0.5677(5) 0.3600(4) 0.060(2) Uani 1 1 d . . .
H5A H 0.0107 0.5911 0.3505 0.072 Uiso 1 1 calc R . .
C6 C 0.1406(7) 0.5260(4) 0.3104(3) 0.0471(16) Uani 1 1 d . . .
H6A H 0.0882 0.5197 0.2689 0.057 Uiso 1 1 calc R . .
C11 C 0.4959(6) 0.4402(4) 0.2687(3) 0.0410(14) Uani 1 1 d . . .
C12 C 0.5717(7) 0.3691(6) 0.2696(4) 0.066(2) Uani 1 1 d . . .
H12A H 0.5352 0.3156 0.2679 0.080 Uiso 1 1 calc R . .
C16 C 0.5535(7) 0.5162(6) 0.2687(4) 0.059(2) Uani 1 1 d . . .
H16A H 0.5038 0.5648 0.2670 0.071 Uiso 1 1 calc R . .
C21 C 0.2399(6) 0.4521(3) 0.0587(3) 0.0333(12) Uani 1 1 d . . .
C22 C 0.3666(6) 0.4744(5) 0.0670(3) 0.0488(17) Uani 1 1 d . . .
H22A H 0.4175 0.4780 0.1091 0.059 Uiso 1 1 calc R . .
C23 C 0.4202(7) 0.4917(6) 0.0141(4) 0.062(2) Uani 1 1 d . . .
H23A H 0.5083 0.5044 0.0207 0.075 Uiso 1 1 calc R . .
C24 C 0.3498(7) 0.4909(5) -0.0461(3) 0.0566(19) Uani 1 1 d . . .
H24A H 0.3868 0.5058 -0.0813 0.068 Uiso 1 1 calc R . .
C25 C 0.2231(7) 0.4681(5) -0.0562(3) 0.0564(19) Uani 1 1 d . . .
H25A H 0.1733 0.4656 -0.0986 0.068 Uiso 1 1 calc R . .
C26 C 0.1691(6) 0.4489(5) -0.0044(3) 0.0460(16) Uani 1 1 d . . .
H26A H 0.0821 0.4332 -0.0117 0.055 Uiso 1 1 calc R . .
C31 C -0.0005(6) 0.4718(4) 0.1139(3) 0.0379(14) Uani 1 1 d . . .
C32 C -0.0142(7) 0.5564(5) 0.0991(5) 0.064(2) Uani 1 1 d . . .
H32A H 0.0580 0.5879 0.0947 0.076 Uiso 1 1 calc R . .
C33 C -0.1317(9) 0.5939(5) 0.0912(6) 0.084(3) Uani 1 1 d . . .
H33A H -0.1390 0.6508 0.0804 0.100 Uiso 1 1 calc R . .
C34 C -0.2341(8) 0.5530(6) 0.0981(4) 0.071(3) Uani 1 1 d . . .
H34A H -0.3131 0.5809 0.0941 0.085 Uiso 1 1 calc R . .
C35 C -0.2268(7) 0.4685(6) 0.1115(4) 0.058(2) Uani 1 1 d . . .
H35A H -0.3007 0.4383 0.1152 0.070 Uiso 1 1 calc R . .
C36 C -0.1099(6) 0.4299(5) 0.1191(3) 0.0482(16) Uani 1 1 d . . .
H36A H -0.1046 0.3726 0.1283 0.058 Uiso 1 1 calc R . .
C41 C 0.2441(5) 0.0245(3) 0.0718(3) 0.0319(12) Uani 1 1 d . . .
C42 C 0.1787(6) 0.0314(4) 0.0072(3) 0.0402(14) Uani 1 1 d . . .
H42A H 0.0951 0.0536 -0.0019 0.048 Uiso 1 1 calc R . .
C43 C 0.3562(7) -0.0259(6) -0.0304(4) 0.063(2) Uani 1 1 d . . .
H43A H 0.3933 -0.0440 -0.0649 0.076 Uiso 1 1 calc R . .
C44 C 0.4227(7) -0.0322(6) 0.0306(4) 0.068(2) Uani 1 1 d . . .
H44A H 0.5063 -0.0544 0.0390 0.082 Uiso 1 1 calc R . .
C45 C 0.2334(7) 0.0068(4) -0.0433(3) 0.0462(16) Uani 1 1 d . . .
H45A H 0.1877 0.0121 -0.0863 0.055 Uiso 1 1 calc R . .
C46 C 0.3674(7) -0.0054(5) 0.0820(3) 0.0561(19) Uani 1 1 d . . .
H46A H 0.4162 -0.0080 0.1246 0.067 Uiso 1 1 calc R . .
C51 C 0.0075(6) 0.0056(4) 0.1264(3) 0.0338(13) Uani 1 1 d . . .
C52 C -0.1037(6) 0.0451(5) 0.1336(3) 0.0466(16) Uani 1 1 d . . .
H52A H -0.1013 0.1023 0.1433 0.056 Uiso 1 1 calc R . .
C53 C -0.2177(7) 0.0030(6) 0.1268(4) 0.057(2) Uani 1 1 d . . .
H53A H -0.2917 0.0309 0.1334 0.069 Uiso 1 1 calc R . .
C54 C -0.2243(8) -0.0781(6) 0.1108(4) 0.067(2) Uani 1 1 d . . .
H54A H -0.3031 -0.1066 0.1053 0.081 Uiso 1 1 calc R . .
C55 C -0.1172(8) -0.1187(5) 0.1027(5) 0.071(3) Uani 1 1 d . . .
H55A H -0.1212 -0.1754 0.0915 0.086 Uiso 1 1 calc R . .
C56 C -0.0035(7) -0.0768(5) 0.1109(4) 0.0545(18) Uani 1 1 d . . .
H56A H 0.0704 -0.1060 0.1056 0.065 Uiso 1 1 calc R . .
C61 C 0.2712(6) 0.0159(4) 0.3386(3) 0.0338(13) Uani 1 1 d . . .
C62 C 0.3468(6) 0.0121(4) 0.4009(3) 0.0398(14) Uani 1 1 d . . .
H62A H 0.4323 0.0307 0.4076 0.048 Uiso 1 1 calc R . .
C63 C 0.3009(7) -0.0181(5) 0.4535(3) 0.0546(18) Uani 1 1 d . . .
H63A H 0.3542 -0.0190 0.4951 0.066 Uiso 1 1 calc R . .
C64 C 0.1768(8) -0.0467(5) 0.4441(4) 0.063(2) Uani 1 1 d . . .
H64A H 0.1439 -0.0670 0.4792 0.076 Uiso 1 1 calc R . .
C65 C 0.1029(8) -0.0456(6) 0.3843(4) 0.072(3) Uani 1 1 d . . .
H65A H 0.0191 -0.0675 0.3775 0.087 Uiso 1 1 calc R . .
C66 C 0.1474(7) -0.0129(5) 0.3325(3) 0.0535(19) Uani 1 1 d . . .
H66A H 0.0913 -0.0101 0.2918 0.064 Uiso 1 1 calc R . .
C71 C 0.4992(6) 0.0515(4) 0.2788(3) 0.0372(14) Uani 1 1 d . . .
C72 C 0.5864(7) 0.1141(6) 0.2847(4) 0.068(2) Uani 1 1 d . . .
H72A H 0.5577 0.1692 0.2868 0.082 Uiso 1 1 calc R . .
C74 C 0.7588(10) 0.0182(11) 0.2841(4) 0.106(5) Uani 1 1 d . . .
H74A H 0.8463 0.0069 0.2859 0.127 Uiso 1 1 calc R . .
C81 C 0.4500(9) 0.2380(7) 0.1295(5) 0.089(4) Uani 1 1 d . . .
H81A H 0.4371 0.1895 0.1557 0.106 Uiso 1 1 calc R . .
H81B H 0.4375 0.2885 0.1535 0.106 Uiso 1 1 calc R . .
C82 C 0.5776(11) 0.2367(9) 0.1158(8) 0.123(5) Uani 1 1 d . . .
H82A H 0.6287 0.2826 0.1386 0.148 Uiso 1 1 calc R . .
H82B H 0.6205 0.1843 0.1310 0.148 Uiso 1 1 calc R . .
C83 C 0.5689(13) 0.2448(8) 0.0495(7) 0.108(5) Uani 1 1 d . . .
H83A H 0.6197 0.2013 0.0340 0.129 Uiso 1 1 calc R . .
H83B H 0.6022 0.2991 0.0397 0.129 Uiso 1 1 calc R . .
C84 C 0.4246(12) 0.2365(7) 0.0158(6) 0.089(3) Uani 1 1 d . . .
H84A H 0.3967 0.2836 -0.0131 0.106 Uiso 1 1 calc R . .
H84B H 0.4088 0.1847 -0.0091 0.106 Uiso 1 1 calc R . .
C85 C -0.0666(10) 0.2377(5) -0.0165(5) 0.071(3) Uani 1 1 d . . .
H85A H -0.0937 0.2883 0.0030 0.085 Uiso 1 1 calc R . .
H85B H -0.0948 0.1892 0.0051 0.085 Uiso 1 1 calc R . .
C86 C -0.1244(15) 0.2354(7) -0.0896(7) 0.100(4) Uani 1 1 d . . .
H86A H -0.1509 0.1789 -0.1041 0.120 Uiso 1 1 calc R . .
H86B H -0.1983 0.2729 -0.1009 0.120 Uiso 1 1 calc R . .
C87 C -0.021(2) 0.2629(9) -0.1165(6) 0.129(6) Uani 1 1 d . . .
H87A H -0.0256 0.3234 -0.1225 0.155 Uiso 1 1 calc R . .
H87B H -0.0254 0.2370 -0.1590 0.155 Uiso 1 1 calc R . .
C88 C 0.1061(13) 0.2400(6) -0.0716(4) 0.085(3) Uani 1 1 d . . .
H88A H 0.1378 0.1859 -0.0832 0.102 Uiso 1 1 calc R . .
H88B H 0.1720 0.2824 -0.0724 0.102 Uiso 1 1 calc R . .
C91 C 0.5628(14) 0.3307(7) 0.4318(5) 0.111(4) Uani 1 1 d . . .
H91A H 0.5854 0.3635 0.3965 0.133 Uiso 1 1 calc R . .
H91B H 0.5108 0.3654 0.4547 0.133 Uiso 1 1 calc R . .
C92 C 0.6755(13) 0.3032(7) 0.4751(7) 0.120(5) Uani 1 1 d . . .
H92A H 0.7473 0.2977 0.4527 0.145 Uiso 1 1 calc R . .
H92B H 0.7001 0.3421 0.5113 0.145 Uiso 1 1 calc R . .
C93 C 0.6436(19) 0.2303(11) 0.4955(10) 0.194(12) Uani 1 1 d . . .
H93A H 0.5988 0.2376 0.5314 0.233 Uiso 1 1 calc R . .
H93B H 0.7207 0.1966 0.5110 0.233 Uiso 1 1 calc R . .
C94 C 0.5581(13) 0.1884(7) 0.4400(6) 0.110(4) Uani 1 1 d . . .
H94A H 0.6079 0.1581 0.4132 0.133 Uiso 1 1 calc R . .
H94B H 0.4989 0.1498 0.4549 0.133 Uiso 1 1 calc R . .
C95 C 0.1423(10) 0.3311(5) 0.4104(5) 0.073(3) Uani 1 1 d . . .
H95A H 0.1113 0.3641 0.3712 0.087 Uiso 1 1 calc R . .
H95B H 0.2026 0.3648 0.4415 0.087 Uiso 1 1 calc R . .
C96 C 0.0354(12) 0.3031(7) 0.4385(7) 0.109(4) Uani 1 1 d . . .
H96A H 0.0300 0.3368 0.4767 0.131 Uiso 1 1 calc R . .
H96B H -0.0458 0.3084 0.4069 0.131 Uiso 1 1 calc R . .
C97 C 0.0584(17) 0.2217(7) 0.4558(10) 0.164(9) Uani 1 1 d . . .
H97A H -0.0210 0.1895 0.4430 0.197 Uiso 1 1 calc R . .
H97B H 0.0872 0.2175 0.5029 0.197 Uiso 1 1 calc R . .
C98 C 0.1522(12) 0.1895(6) 0.4255(5) 0.093(4) Uani 1 1 d . . .
H98A H 0.1147 0.1478 0.3932 0.112 Uiso 1 1 calc R . .
H98B H 0.2206 0.1631 0.4574 0.112 Uiso 1 1 calc R . .
C99 C -0.0203(7) 0.2440(4) 0.2431(4) 0.0452(17) Uani 1 1 d . . .
H99A H -0.0147 0.2073 0.2801 0.068 Uiso 1 1 calc R . .
H99B H -0.0868 0.2242 0.2077 0.068 Uiso 1 1 calc R . .
H99C H -0.0414 0.2999 0.2551 0.068 Uiso 1 1 calc R . .
C76 C 0.5476(7) -0.0274(5) 0.2762(4) 0.059(2) Uani 1 1 d . . .
H76A H 0.4912 -0.0730 0.2731 0.070 Uiso 1 1 calc R . .
C75 C 0.6757(11) -0.0419(9) 0.2781(4) 0.093(4) Uani 1 1 d . . .
H75B H 0.7039 -0.0969 0.2751 0.111 Uiso 1 1 calc R . .
C13 C 0.7036(10) 0.3797(10) 0.2731(5) 0.100(4) Uani 1 1 d . . .
H13A H 0.7563 0.3323 0.2755 0.120 Uiso 1 1 calc R . .
C14 C 0.7158(9) 0.1003(10) 0.2877(6) 0.115(5) Uani 1 1 d . . .
H14B H 0.7740 0.1451 0.2921 0.137 Uiso 1 1 calc R . .
C15 C 0.6832(11) 0.5225(9) 0.2711(4) 0.089(4) Uani 1 1 d . . .
H15A H 0.7207 0.5755 0.2712 0.107 Uiso 1 1 calc R . .
C73 C 0.7570(9) 0.4552(11) 0.2733(5) 0.099(5) Uani 1 1 d . . .
H73A H 0.8457 0.4606 0.2749 0.118 Uiso 1 1 calc R . .

loop_
_atom_site_aniso_label
_atom_site_aniso_U_11
_atom_site_aniso_U_22
_atom_site_aniso_U_33
_atom_site_aniso_U_23
_atom_site_aniso_U_13
_atom_site_aniso_U_12
In1 0.02190(17) 0.03017(17) 0.01943(16) -0.0009(2) 0.00374(11) 0.0003(2)
Si1 0.0283(8) 0.0308(8) 0.0211(8) -0.0016(6) 0.0022(7) -0.0025(6)
Si2 0.0326(8) 0.0334(8) 0.0216(8) 0.0034(6) 0.0035(6) 0.0008(7)
Si3 0.0304(8) 0.0322(8) 0.0210(8) -0.0041(6) 0.0023(6) 0.0009(7)
Si4 0.0270(8) 0.0318(8) 0.0218(8) -0.0013(6) 0.0020(6) 0.0018(6)
Li1 0.047(6) 0.035(5) 0.027(5) -0.009(4) 0.010(5) -0.004(4)
Li2 0.033(5) 0.037(5) 0.024(5) -0.003(3) -0.003(4) 0.002(4)
O1 0.034(2) 0.033(2) 0.0241(19) -0.0013(15) -0.0009(16) -0.0039(16)
O2 0.045(3) 0.032(2) 0.026(2) 0.0037(16) 0.0012(18) -0.0020(17)
O3 0.036(2) 0.038(2) 0.0190(18) -0.0025(16) 0.0026(15) -0.0014(17)
O4 0.037(2) 0.037(2) 0.0196(18) -0.0055(16) 0.0044(15) 0.0026(17)
O5 0.044(2) 0.031(2) 0.022(2) -0.0002(15) -0.0005(17) 0.0095(17)
O6 0.033(2) 0.032(2) 0.0255(19) -0.0029(15) -0.0002(16) 0.0041(16)
O7 0.056(3) 0.074(3) 0.043(3) 0.000(2) 0.024(2) 0.000(2)
O8 0.078(4) 0.068(3) 0.023(2) -0.006(2) -0.002(2) 0.011(3)
O9 0.057(3) 0.065(3) 0.043(3) -0.003(2) -0.014(3) 0.000(2)
O10 0.068(4) 0.044(3) 0.047(3) 0.0007(19) 0.031(3) 0.006(2)
C1 0.042(3) 0.029(3) 0.026(3) -0.006(2) 0.009(2) -0.005(2)
C2 0.044(4) 0.047(4) 0.030(3) -0.005(3) 0.007(3) -0.002(3)
C3 0.062(5) 0.055(4) 0.035(3) -0.012(3) 0.012(3) -0.008(3)
C4 0.070(5) 0.060(5) 0.059(5) -0.024(4) 0.037(4) -0.008(4)
C5 0.050(4) 0.067(5) 0.067(5) 0.001(4) 0.017(4) 0.019(4)
C6 0.044(4) 0.058(4) 0.038(3) -0.002(3) 0.007(3) 0.014(3)
C11 0.037(3) 0.060(4) 0.027(3) -0.005(3) 0.009(3) -0.009(3)
C12 0.039(4) 0.089(6) 0.072(5) -0.017(5) 0.012(4) 0.009(4)
C16 0.050(4) 0.080(5) 0.047(4) -0.008(4) 0.007(3) -0.033(4)
C21 0.038(3) 0.035(3) 0.028(3) 0.004(2) 0.010(2) 0.002(2)
C22 0.036(4) 0.072(5) 0.037(3) 0.013(3) 0.001(3) 0.000(3)
C23 0.043(4) 0.093(6) 0.052(4) 0.019(4) 0.011(3) -0.014(4)
C24 0.054(4) 0.080(5) 0.040(4) 0.017(4) 0.021(3) -0.003(4)
C25 0.052(4) 0.087(6) 0.030(3) 0.011(3) 0.009(3) 0.003(4)
C26 0.038(3) 0.070(4) 0.028(3) 0.009(3) 0.002(3) -0.002(3)
C31 0.039(4) 0.052(4) 0.023(3) 0.000(3) 0.006(3) 0.003(3)
C32 0.044(4) 0.046(4) 0.098(7) -0.006(4) 0.007(4) 0.004(3)
C33 0.057(5) 0.048(4) 0.138(9) -0.019(5) 0.000(5) 0.016(4)
C34 0.048(5) 0.092(7) 0.069(5) -0.023(5) 0.001(4) 0.026(5)
C35 0.033(4) 0.093(6) 0.048(4) 0.009(4) 0.008(3) 0.005(4)
C36 0.046(4) 0.063(4) 0.034(3) 0.011(3) 0.005(3) 0.001(3)
C41 0.029(3) 0.037(3) 0.028(3) -0.008(2) 0.001(2) -0.003(2)
C42 0.039(3) 0.051(4) 0.029(3) -0.008(3) 0.003(3) 0.002(3)
C43 0.051(4) 0.096(6) 0.047(4) -0.022(4) 0.021(3) 0.007(4)
C44 0.042(4) 0.102(7) 0.055(5) -0.026(4) -0.001(4) 0.024(4)
C45 0.050(4) 0.060(4) 0.030(3) -0.011(3) 0.012(3) -0.003(3)
C46 0.047(4) 0.081(5) 0.038(4) -0.008(3) 0.002(3) 0.023(4)
C51 0.037(3) 0.045(3) 0.017(3) 0.002(2) 0.002(2) -0.005(3)
C52 0.035(4) 0.070(5) 0.034(3) -0.014(3) 0.005(3) -0.002(3)
C53 0.039(4) 0.092(6) 0.043(4) -0.003(4) 0.014(3) -0.003(4)
C54 0.045(5) 0.095(7) 0.056(5) 0.028(5) 0.000(4) -0.022(4)
C55 0.067(6) 0.054(5) 0.084(6) 0.010(4) -0.009(5) -0.023(4)
C56 0.046(4) 0.050(4) 0.063(5) 0.008(3) 0.003(3) -0.005(3)
C61 0.031(3) 0.035(3) 0.032(3) -0.004(2) 0.001(2) 0.004(2)
C62 0.038(3) 0.051(4) 0.030(3) 0.010(3) 0.007(3) 0.001(3)
C63 0.059(5) 0.076(5) 0.028(3) 0.015(3) 0.006(3) 0.009(4)
C64 0.062(5) 0.086(6) 0.047(4) 0.020(4) 0.025(4) -0.007(4)
C65 0.052(5) 0.113(7) 0.054(5) -0.003(5) 0.013(4) -0.030(5)
C66 0.037(4) 0.086(5) 0.036(4) 0.002(3) 0.004(3) -0.019(3)
C71 0.029(3) 0.062(4) 0.020(3) 0.006(3) 0.006(2) 0.010(3)
C72 0.041(4) 0.099(6) 0.066(5) 0.034(5) 0.014(4) -0.008(4)
C74 0.042(5) 0.242(18) 0.034(4) 0.023(7) 0.011(4) 0.045(8)
C81 0.053(5) 0.164(11) 0.048(5) 0.004(5) 0.006(4) -0.001(5)
C82 0.046(6) 0.199(16) 0.127(12) 0.030(9) 0.026(7) -0.004(7)
C83 0.076(8) 0.163(14) 0.102(10) -0.015(7) 0.060(8) -0.001(6)
C84 0.084(7) 0.120(9) 0.076(7) -0.008(5) 0.052(6) -0.010(6)
C85 0.070(6) 0.068(5) 0.064(6) -0.011(4) -0.009(5) -0.002(4)
C86 0.105(10) 0.077(7) 0.098(9) 0.015(6) -0.026(8) 0.002(6)
C87 0.168(16) 0.148(13) 0.049(6) 0.006(7) -0.031(8) 0.016(11)
C88 0.137(10) 0.086(7) 0.032(4) 0.003(4) 0.017(5) 0.034(6)
C91 0.155(11) 0.081(7) 0.072(7) -0.017(5) -0.036(7) 0.009(7)
C92 0.117(10) 0.087(8) 0.121(10) 0.020(7) -0.060(8) -0.025(7)
C93 0.158(16) 0.174(15) 0.179(18) 0.075(13) -0.129(15) -0.082(13)
C94 0.137(10) 0.070(6) 0.095(8) 0.004(6) -0.045(7) -0.021(7)
C95 0.104(7) 0.044(4) 0.086(6) -0.009(4) 0.057(6) 0.000(4)
C96 0.123(10) 0.083(7) 0.155(11) 0.011(7) 0.108(9) 0.010(6)
C97 0.203(16) 0.060(6) 0.29(2) 0.025(10) 0.205(18) 0.019(9)
C98 0.148(10) 0.057(5) 0.100(8) 0.036(5) 0.087(8) 0.027(6)
C99 0.033(4) 0.064(5) 0.041(4) -0.005(3) 0.013(3) -0.002(3)
C76 0.052(4) 0.076(5) 0.044(4) -0.012(4) 0.000(3) 0.031(4)
C75 0.068(7) 0.156(11) 0.050(5) -0.011(6) 0.001(5) 0.068(7)
C13 0.049(5) 0.168(12) 0.087(7) -0.028(8) 0.021(5) 0.023(7)
C14 0.040(5) 0.210(16) 0.096(8) 0.078(9) 0.020(5) -0.006(7)
C15 0.085(7) 0.143(10) 0.042(5) -0.006(6) 0.018(5) -0.064(7)
C73 0.042(5) 0.204(15) 0.053(5) -0.040(7) 0.017(4) -0.042(8)

loop_
_geom_bond_atom_site_label_1
_geom_bond_atom_site_label_2
_geom_bond_distance
_geom_bond_site_symmetry_2
_geom_bond_publ_flag
In1 O3 2.138(4) . ?
In1 C99 2.138(7) . ?
In1 O4 2.155(4) . ?
In1 O6 2.160(4) . ?
In1 O1 2.186(4) . ?
In1 Li2 2.932(10) . ?
In1 Li1 3.041(10) . ?
Si1 O1 1.591(4) . ?
Si1 O2 1.645(4) . ?
Si1 C1 1.876(6) . ?
Si1 C11 1.887(6) . ?
Si2 O3 1.596(4) . ?
Si2 O2 1.640(4) . ?
Si2 C21 1.883(6) . ?
Si2 C31 1.889(6) . ?
Si3 O4 1.600(4) . ?
Si3 O5 1.638(4) . ?
Si3 C41 1.864(6) . ?
Si3 C51 1.887(6) . ?
Si4 O6 1.610(4) . ?
Si4 O5 1.645(4) . ?
Si4 C61 1.856(6) . ?
Si4 C71 1.873(6) . ?
Li1 O8 1.925(13) . ?
Li1 O4 1.934(11) . ?
Li1 O3 1.947(10) . ?
Li1 O7 1.971(13) . ?
Li2 O1 1.923(10) . ?
Li2 O6 1.952(10) . ?
Li2 O9 1.989(12) . ?
Li2 O10 1.992(13) . ?
O7 C84 1.424(11) . ?
O7 C81 1.445(11) . ?
O8 C88 1.440(11) . ?
O8 C85 1.453(12) . ?
O9 C94 1.426(12) . ?
O9 C91 1.478(12) . ?
O10 C98 1.424(9) . ?
O10 C95 1.440(9) . ?
C1 C2 1.397(8) . ?
C1 C6 1.410(9) . ?
C2 C3 1.389(9) . ?
C3 C4 1.391(11) . ?
C4 C5 1.366(11) . ?
C5 C6 1.432(10) . ?
C11 C16 1.381(10) . ?
C11 C12 1.410(11) . ?
C12 C13 1.413(13) . ?
C16 C15 1.387(13) . ?
C21 C22 1.383(9) . ?
C21 C26 1.402(8) . ?
C22 C23 1.396(10) . ?
C23 C24 1.347(10) . ?
C24 C25 1.384(10) . ?
C25 C26 1.384(9) . ?
C31 C36 1.382(10) . ?
C31 C32 1.410(10) . ?
C32 C33 1.379(11) . ?
C33 C34 1.319(13) . ?
C34 C35 1.398(13) . ?
C35 C36 1.382(10) . ?
C41 C46 1.384(9) . ?
C41 C42 1.415(8) . ?
C42 C45 1.385(9) . ?
C43 C44 1.351(11) . ?
C43 C45 1.395(10) . ?
C44 C46 1.418(10) . ?
C51 C56 1.377(10) . ?
C51 C52 1.391(9) . ?
C52 C53 1.384(10) . ?
C53 C54 1.358(13) . ?
C54 C55 1.367(13) . ?
C55 C56 1.377(10) . ?
C61 C66 1.390(9) . ?
C61 C62 1.406(8) . ?
C62 C63 1.401(9) . ?
C63 C64 1.387(11) . ?
C64 C65 1.353(12) . ?
C65 C66 1.395(11) . ?
C71 C72 1.370(11) . ?
C71 C76 1.387(10) . ?
C72 C14 1.396(13) . ?
C74 C75 1.310(19) . ?
C74 C14 1.42(2) . ?
C81 C82 1.460(16) . ?
C82 C83 1.40(2) . ?
C83 C84 1.574(19) . ?
C85 C86 1.553(16) . ?
C86 C87 1.43(2) . ?
C87 C88 1.539(19) . ?
C91 C92 1.434(15) . ?
C92 C93 1.330(18) . ?
C93 C94 1.501(17) . ?
C95 C96 1.473(12) . ?
C96 C97 1.380(16) . ?
C97 C98 1.405(13) . ?
C76 C75 1.388(12) . ?
C13 C73 1.353(19) . ?
C15 C73 1.345(18) . ?
